data_1525851
loop_
_publ_author_name
'Darriet, J.'
'Galy, J.'

_publ_section_title
;
 Tellurium(IV) vanadium(V) oxide, Te2 V2 O9
;
_journal_name_full 'Crystal Structure Communications'
_journal_page_first 237
_journal_page_last 238
_journal_volume 2
_journal_year 1973
_chemical_formula_sum 'O9 Te2 V2'
_chemical_name_systematic 'Te2 V2 O9'
_space_group_IT_number 43
_symmetry_space_group_name_Hall 'F 2 -2d'
_symmetry_space_group_name_H-M 'F d d 2'
_cell_angle_alpha 90
_cell_angle_beta 90
_cell_angle_gamma 90
_cell_formula_units_Z 8
_cell_length_a 28.01
_cell_length_b 6.794
_cell_length_c 7.218
_cell_volume 1373.585
_citation_journal_id_ASTM CSCMCS
_cod_data_source_file Darriet_CSCMCS_1973_817.cif
_cod_data_source_block O9Te2V2
_cod_database_code 1525851

loop_
_symmetry_equiv_pos_as_xyz
x,y,z
-x,-y,z
-x+1/4,y+1/4,z+1/4
x+3/4,-y+3/4,z+1/4
x,y+1/2,z+1/2
-x,-y+1/2,z+1/2
-x+1/4,y+3/4,z+3/4
x+3/4,-y+5/4,z+3/4
x+1/2,y,z+1/2
-x+1/2,-y,z+1/2
-x+3/4,y+1/4,z+3/4
x+5/4,-y+3/4,z+3/4
x+1/2,y+1/2,z
-x+1/2,-y+1/2,z
-x+3/4,y+3/4,z+1/4
x+5/4,-y+5/4,z+1/4

loop_
_atom_site_label
_atom_site_type_symbol
_atom_site_fract_x
_atom_site_fract_y
_atom_site_fract_z
_atom_site_occupancy
_atom_site_U_iso_or_equiv
Te1 Te+4 0.0474 0.1835 0 1 0.0
O3 O-2 0.054 0.2789 0.2376 1 0.0
O2 O-2 0.1076 -0.039 0.377 1 0.0
O1 O-2 0 0 0.0837 1 0.0
O4 O-2 0.0469 0.1413 0.5858 1 0.0
V1 V+5 0.0908 0.1985 0.4469 1 0.0
O5 O-2 0.0966 -0.0002 -0.0055 1 0.0
